data_4130797
loop_
_publ_author_name
'Schultz, Jason W.'
'Fuchigami, Kei'
'Zheng, Bo'
'Rath, Nigam P.'
'Mirica, Liviu M.'

_publ_section_title
;
 Isolated Organometallic Nickel(III) and Nickel(IV) Complexes Relevant to
 Carbon-Carbon Bond Formation Reactions.
;
_journal_issue 39
_journal_name_full 'Journal of the American Chemical Society'
_journal_page_first 12928
_journal_page_last 12934
_journal_paper_doi 10.1021/jacs.6b06862
_journal_volume 138
_journal_year 2016
_chemical_formula_moiety 'C20 H26 N6 Ni, 2(F6 P)'
_chemical_formula_sum 'C20 H26 F12 N6 Ni P2'
_chemical_formula_weight 699.12
_space_group_crystal_system monoclinic
_space_group_IT_number 14
_space_group_name_Hall '-P 2yn'
_space_group_name_H-M_alt 'P 1 21/n 1'
_atom_sites_solution_hydrogens geom
_atom_sites_solution_primary direct
_atom_sites_solution_secondary difmap
_audit_creation_method SHELXL-2014/6
_cell_angle_alpha 90
_cell_angle_beta 92.739(3)
_cell_angle_gamma 90
_cell_formula_units_Z 4
_cell_length_a 9.2668(5)
_cell_length_b 16.5937(10)
_cell_length_c 18.2485(11)
_cell_measurement_reflns_used 8890
_cell_measurement_temperature 100(2)
_cell_measurement_theta_max 27.23
_cell_measurement_theta_min 2.23
_cell_volume 2802.9(3)
_computing_cell_refinement 'Bruker SAINT'
_computing_data_collection 'Bruker APEX2'
_computing_data_reduction 'Bruker SAINT'
_computing_molecular_graphics 'Bruker SHELXTL'
_computing_publication_material 'Bruker SHELXTL'
_computing_structure_refinement 'SHELXL-2014/6 (Sheldrick, 2014)'
_computing_structure_solution 'SHELXT-2013 (Sheldrick, 2008)'
_diffrn_ambient_temperature 100(2)
_diffrn_measured_fraction_theta_full 0.993
_diffrn_measured_fraction_theta_max 0.980
_diffrn_measurement_device_type 'Bruker APEX-II CCD'
_diffrn_measurement_method '\f and \w scans'
_diffrn_radiation_type MoK\a
_diffrn_radiation_wavelength 0.71073
_diffrn_reflns_av_R_equivalents 0.0378
_diffrn_reflns_av_unetI/netI 0.0494
_diffrn_reflns_Laue_measured_fraction_full 0.993
_diffrn_reflns_Laue_measured_fraction_max 0.980
_diffrn_reflns_limit_h_max 10
_diffrn_reflns_limit_h_min -12
_diffrn_reflns_limit_k_max 21
_diffrn_reflns_limit_k_min -18
_diffrn_reflns_limit_l_max 23
_diffrn_reflns_limit_l_min -22
_diffrn_reflns_number 23715
_diffrn_reflns_point_group_measured_fraction_full 0.993
_diffrn_reflns_point_group_measured_fraction_max 0.980
_diffrn_reflns_theta_full 25.000
_diffrn_reflns_theta_max 27.534
_diffrn_reflns_theta_min 1.660
_exptl_absorpt_coefficient_mu 0.909
_exptl_absorpt_correction_T_max 0.8621
_exptl_absorpt_correction_T_min 0.7835
_exptl_absorpt_correction_type multi-scan
_exptl_absorpt_process_details 'sadabs v2014/3'
_exptl_crystal_colour orange
_exptl_crystal_density_diffrn 1.657
_exptl_crystal_density_method 'not measured'
_exptl_crystal_description block
_exptl_crystal_F_000 1416
_exptl_crystal_size_max 0.374
_exptl_crystal_size_mid 0.303
_exptl_crystal_size_min 0.257
_refine_diff_density_max 1.383
_refine_diff_density_min -1.130
_refine_diff_density_rms 0.123
_refine_ls_extinction_method none
_refine_ls_goodness_of_fit_ref 1.030
_refine_ls_hydrogen_treatment constr
_refine_ls_matrix_type full
_refine_ls_number_parameters 374
_refine_ls_number_reflns 6328
_refine_ls_number_restraints 0
_refine_ls_restrained_S_all 1.030
_refine_ls_R_factor_all 0.0919
_refine_ls_R_factor_gt 0.0663
_refine_ls_shift/su_max 0.001
_refine_ls_shift/su_mean 0.000
_refine_ls_structure_factor_coef Fsqd
_refine_ls_weighting_details 'w=1/[\s^2^(Fo^2^)+(0.1015P)^2^+9.4713P] where P=(Fo^2^+2Fc^2^)/3'
_refine_ls_weighting_scheme calc
_refine_ls_wR_factor_gt 0.1834
_refine_ls_wR_factor_ref 0.2007
_reflns_Friedel_coverage 0.000
_reflns_number_gt 4605
_reflns_number_total 6328
_reflns_threshold_expression 'I > 2\s(I)'
_cod_data_source_file ja6b06862_si_002.cif
_cod_data_source_block l10215_[(MeN4)Ni(MeCN)2](PF6)2
_cod_original_sg_symbol_H-M 'P 21/n'
_cod_database_code 4130797
_shelx_space_group_comment
; 
The symmetry employed for this shelxl refinement is uniquely defined 
by the following loop, which should always be used as a source of 
symmetry information in preference to the above space-group names. 
They are only intended as comments. 
;
_shelx_estimated_absorpt_t_min 0.727
_shelx_estimated_absorpt_t_max 0.800
_shelxl_version_number 2014/6

loop_
_space_group_symop_operation_xyz
'x, y, z'
'-x+1/2, y+1/2, -z+1/2'
'-x, -y, -z'
'x-1/2, -y-1/2, z-1/2'

loop_
_atom_site_label
_atom_site_type_symbol
_atom_site_fract_x
_atom_site_fract_y
_atom_site_fract_z
_atom_site_U_iso_or_equiv
_atom_site_adp_type
_atom_site_occupancy
_atom_site_site_symmetry_order
_atom_site_calc_flag
_atom_site_refinement_flags_posn
_atom_site_refinement_flags_adp
Ni1 Ni 0.68836(6) 0.35167(3) 0.80020(3) 0.02108(17) Uani 1 1 d . .
N1 N 0.8155(4) 0.2544(2) 0.7892(2) 0.0227(8) Uani 1 1 d . .
N2 N 0.6679(4) 0.3074(2) 0.9018(2) 0.0236(8) Uani 1 1 d . .
N3 N 0.8875(4) 0.3984(2) 0.8535(2) 0.0234(8) Uani 1 1 d . .
N4 N 0.5233(4) 0.2610(2) 0.7749(2) 0.0257(8) Uani 1 1 d . .
N5 N 0.7123(4) 0.3898(2) 0.6946(2) 0.0263(8) Uani 1 1 d . .
N6 N 0.5512(4) 0.4456(2) 0.8212(2) 0.0284(9) Uani 1 1 d . .
C1 C 0.7511(5) 0.1842(3) 0.7747(3) 0.0282(10) Uani 1 1 d . .
C2 C 0.8223(5) 0.1120(3) 0.7880(3) 0.0317(10) Uani 1 1 d . .
H2 H 0.7764 0.0620 0.7771 0.038 Uiso 1 1 calc R U
C3 C 0.9638(5) 0.1149(3) 0.8180(3) 0.0343(11) Uani 1 1 d . .
H3 H 1.0160 0.0663 0.8269 0.041 Uiso 1 1 calc R U
C4 C 1.0283(5) 0.1884(3) 0.8347(3) 0.0303(10) Uani 1 1 d . .
H4 H 1.1236 0.1909 0.8562 0.036 Uiso 1 1 calc R U
C5 C 0.9508(5) 0.2577(3) 0.8195(2) 0.0242(9) Uani 1 1 d . .
C6 C 1.0050(5) 0.3418(3) 0.8334(3) 0.0275(10) Uani 1 1 d . .
H6A H 1.0805 0.3407 0.8736 0.033 Uiso 1 1 calc R U
H6B H 1.0498 0.3621 0.7888 0.033 Uiso 1 1 calc R U
C7 C 0.8638(5) 0.3955(3) 0.9337(2) 0.0275(10) Uani 1 1 d . .
H7A H 0.8152 0.4456 0.9486 0.033 Uiso 1 1 calc R U
H7B H 0.9582 0.3921 0.9613 0.033 Uiso 1 1 calc R U
C8 C 0.7719(5) 0.3235(3) 0.9521(2) 0.0249(9) Uani 1 1 d . .
C9 C 0.7880(5) 0.2777(3) 1.0147(3) 0.0326(11) Uani 1 1 d . .
H9 H 0.8614 0.2896 1.0513 0.039 Uiso 1 1 calc R U
C10 C 0.6945(6) 0.2141(3) 1.0229(3) 0.0377(12) Uani 1 1 d . .
H10 H 0.7023 0.1823 1.0663 0.045 Uiso 1 1 calc R U
C11 C 0.5899(5) 0.1958(3) 0.9694(3) 0.0342(11) Uani 1 1 d . .
H11 H 0.5282 0.1505 0.9741 0.041 Uiso 1 1 calc R U
C12 C 0.5777(5) 0.2456(3) 0.9082(3) 0.0259(9) Uani 1 1 d . .
C13 C 0.4649(5) 0.2389(3) 0.8471(3) 0.0275(10) Uani 1 1 d . .
H13A H 0.4280 0.1829 0.8447 0.033 Uiso 1 1 calc R U
H13B H 0.3830 0.2749 0.8572 0.033 Uiso 1 1 calc R U
C14 C 0.6002(5) 0.1918(3) 0.7425(3) 0.0317(10) Uani 1 1 d . .
H14A H 0.6031 0.1994 0.6888 0.038 Uiso 1 1 calc R U
H14B H 0.5465 0.1415 0.7515 0.038 Uiso 1 1 calc R U
C15 C 0.9296(5) 0.4813(3) 0.8340(3) 0.0304(10) Uani 1 1 d . .
H15A H 0.9470 0.4838 0.7815 0.046 Uiso 1 1 calc R U
H15B H 1.0179 0.4963 0.8624 0.046 Uiso 1 1 calc R U
H15C H 0.8517 0.5186 0.8451 0.046 Uiso 1 1 calc R U
C16 C 0.4012(5) 0.2861(3) 0.7244(3) 0.0317(11) Uani 1 1 d . .
H16A H 0.3529 0.3329 0.7449 0.048 Uiso 1 1 calc R U
H16B H 0.3321 0.2416 0.7183 0.048 Uiso 1 1 calc R U
H16C H 0.4379 0.3003 0.6766 0.048 Uiso 1 1 calc R U
C17 C 0.7271(5) 0.4027(3) 0.6354(3) 0.0293(10) Uani 1 1 d . .
C18 C 0.7439(7) 0.4198(4) 0.5571(3) 0.0448(14) Uani 1 1 d . .
H18A H 0.7436 0.3691 0.5296 0.067 Uiso 1 1 calc R U
H18B H 0.8356 0.4480 0.5511 0.067 Uiso 1 1 calc R U
H18C H 0.6638 0.4538 0.5385 0.067 Uiso 1 1 calc R U
C19 C 0.4735(5) 0.4915(3) 0.8425(3) 0.0294(10) Uani 1 1 d . .
C20 C 0.3737(6) 0.5505(4) 0.8717(3) 0.0467(14) Uani 1 1 d . .
H20A H 0.2986 0.5636 0.8339 0.070 Uiso 1 1 calc R U
H20B H 0.4268 0.5995 0.8859 0.070 Uiso 1 1 calc R U
H20C H 0.3288 0.5278 0.9146 0.070 Uiso 1 1 calc R U
P1 P 0.84040(15) 0.50914(8) 0.36030(7) 0.0330(3) Uani 1 1 d . .
F1 F 0.6854(3) 0.5460(2) 0.37352(19) 0.0458(8) Uani 1 1 d . .
F2 F 0.7900(4) 0.4799(3) 0.28081(18) 0.0591(10) Uani 1 1 d . .
F3 F 0.9967(3) 0.47215(19) 0.34829(19) 0.0431(8) Uani 1 1 d . .
F4 F 0.8935(4) 0.5350(2) 0.44134(17) 0.0446(8) Uani 1 1 d . .
F5 F 0.7876(4) 0.42520(19) 0.39171(18) 0.0446(8) Uani 1 1 d . .
F6 F 0.8910(4) 0.5927(2) 0.32975(18) 0.0474(8) Uani 1 1 d . .
P2 P 0.72177(17) 0.65887(11) 0.96669(9) 0.0460(4) Uani 1 1 d . .
F7 F 0.7547(4) 0.7196(2) 1.03007(19) 0.0470(8) Uani 1 1 d . .
F8 F 0.8779(4) 0.6710(3) 0.93675(18) 0.0659(12) Uani 1 1 d . .
F9 F 0.6902(5) 0.5989(4) 0.9003(3) 0.0945(18) Uani 1 1 d . .
F10 F 0.5675(4) 0.6385(3) 0.9973(2) 0.0650(11) Uani 1 1 d . .
F11 F 0.6518(5) 0.7237(4) 0.9171(2) 0.0848(15) Uani 1 1 d . .
F12 F 0.7833(5) 0.5862(2) 1.0143(3) 0.0740(12) Uani 1 1 d . .

loop_
_atom_site_aniso_label
_atom_site_aniso_U_11
_atom_site_aniso_U_22
_atom_site_aniso_U_33
_atom_site_aniso_U_23
_atom_site_aniso_U_13
_atom_site_aniso_U_12
Ni1 0.0195(3) 0.0198(3) 0.0242(3) 0.0036(2) 0.0038(2) 0.0002(2)
N1 0.0209(18) 0.0215(19) 0.0257(18) 0.0007(15) 0.0020(14) 0.0006(14)
N2 0.0205(18) 0.024(2) 0.0263(18) 0.0032(15) 0.0022(14) -0.0008(15)
N3 0.0222(18) 0.0184(19) 0.0299(19) 0.0015(15) 0.0051(15) -0.0009(14)
N4 0.0234(19) 0.022(2) 0.031(2) 0.0047(16) -0.0005(15) -0.0006(15)
N5 0.028(2) 0.024(2) 0.028(2) 0.0027(16) 0.0025(15) -0.0014(16)
N6 0.028(2) 0.026(2) 0.032(2) 0.0027(16) 0.0053(16) -0.0002(17)
C1 0.028(2) 0.029(2) 0.028(2) -0.0018(19) 0.0017(18) 0.0005(19)
C2 0.032(3) 0.022(2) 0.041(3) -0.007(2) 0.003(2) 0.001(2)
C3 0.032(3) 0.026(3) 0.045(3) -0.001(2) 0.003(2) 0.007(2)
C4 0.021(2) 0.034(3) 0.036(3) 0.000(2) 0.0031(18) 0.0065(19)
C5 0.020(2) 0.026(2) 0.027(2) 0.0018(18) 0.0053(17) 0.0016(17)
C6 0.021(2) 0.026(2) 0.036(2) 0.0036(19) 0.0074(18) 0.0009(18)
C7 0.026(2) 0.029(3) 0.027(2) 0.0007(19) 0.0027(18) -0.0036(19)
C8 0.023(2) 0.027(2) 0.025(2) 0.0004(18) 0.0062(17) -0.0006(18)
C9 0.030(2) 0.039(3) 0.028(2) 0.004(2) 0.0000(19) -0.001(2)
C10 0.036(3) 0.043(3) 0.034(3) 0.018(2) 0.003(2) -0.003(2)
C11 0.031(3) 0.036(3) 0.035(3) 0.014(2) 0.003(2) -0.007(2)
C12 0.022(2) 0.025(2) 0.031(2) 0.0068(19) 0.0057(17) -0.0022(17)
C13 0.020(2) 0.027(2) 0.036(2) 0.005(2) 0.0023(18) -0.0049(18)
C14 0.030(2) 0.029(3) 0.036(3) -0.003(2) -0.003(2) 0.000(2)
C15 0.029(2) 0.019(2) 0.043(3) 0.007(2) 0.004(2) -0.0048(18)
C16 0.027(2) 0.031(3) 0.036(3) 0.004(2) -0.0069(19) 0.001(2)
C17 0.028(2) 0.027(2) 0.033(3) 0.002(2) 0.0048(19) -0.0034(19)
C18 0.056(4) 0.053(4) 0.026(3) 0.008(2) 0.005(2) -0.005(3)
C19 0.023(2) 0.033(3) 0.032(2) 0.003(2) 0.0020(19) 0.004(2)
C20 0.033(3) 0.055(4) 0.052(3) -0.010(3) 0.007(2) 0.019(3)
P1 0.0345(7) 0.0302(7) 0.0345(7) -0.0006(5) 0.0048(5) -0.0013(5)
F1 0.0357(17) 0.0439(19) 0.058(2) -0.0053(16) 0.0050(14) 0.0027(14)
F2 0.051(2) 0.092(3) 0.0340(17) -0.0206(18) 0.0030(15) -0.018(2)
F3 0.0344(16) 0.0381(18) 0.058(2) -0.0035(15) 0.0093(14) -0.0016(13)
F4 0.0509(19) 0.0422(19) 0.0408(17) -0.0021(14) 0.0017(14) -0.0030(15)
F5 0.0449(18) 0.0359(18) 0.0539(19) -0.0012(15) 0.0122(15) -0.0014(14)
F6 0.059(2) 0.0402(19) 0.0444(18) 0.0088(15) 0.0140(16) 0.0004(16)
P2 0.0403(8) 0.0552(10) 0.0426(8) -0.0112(7) 0.0025(6) 0.0015(7)
F7 0.0479(19) 0.0415(19) 0.0513(19) -0.0140(15) -0.0016(15) -0.0017(15)
F8 0.0301(17) 0.132(4) 0.0363(18) -0.005(2) 0.0046(14) -0.012(2)
F9 0.053(3) 0.137(5) 0.093(3) -0.064(3) 0.000(2) 0.004(3)
F10 0.047(2) 0.079(3) 0.070(3) -0.017(2) 0.0117(18) -0.010(2)
F11 0.059(3) 0.141(5) 0.054(2) 0.033(3) -0.011(2) 0.003(3)
F12 0.087(3) 0.047(2) 0.088(3) 0.000(2) 0.007(2) -0.005(2)

loop_
_atom_type_symbol
_atom_type_description
_atom_type_scat_dispersion_real
_atom_type_scat_dispersion_imag
_atom_type_scat_source
C C 0.0033 0.0016 'International Tables Vol C Tables 4.2.6.8 and 6.1.1.4'
H H 0.0000 0.0000 'International Tables Vol C Tables 4.2.6.8 and 6.1.1.4'
N N 0.0061 0.0033 'International Tables Vol C Tables 4.2.6.8 and 6.1.1.4'
F F 0.0171 0.0103 'International Tables Vol C Tables 4.2.6.8 and 6.1.1.4'
P P 0.1023 0.0942 'International Tables Vol C Tables 4.2.6.8 and 6.1.1.4'
Ni Ni 0.3393 1.1124 'International Tables Vol C Tables 4.2.6.8 and 6.1.1.4'

loop_
_geom_angle_atom_site_label_1
_geom_angle_atom_site_label_2
_geom_angle_atom_site_label_3
_geom_angle
N2 Ni1 N1 83.14(15)
N2 Ni1 N5 176.48(16)
N1 Ni1 N5 93.63(15)
N2 Ni1 N6 91.07(15)
N1 Ni1 N6 174.05(15)
N5 Ni1 N6 92.12(16)
N2 Ni1 N4 81.22(15)
N1 Ni1 N4 80.42(15)
N5 Ni1 N4 96.89(15)
N6 Ni1 N4 97.39(15)
N2 Ni1 N3 80.46(15)
N1 Ni1 N3 80.97(15)
N5 Ni1 N3 100.47(15)
N6 Ni1 N3 99.47(15)
N4 Ni1 N3 155.24(14)
C1 N1 C5 121.1(4)
C1 N1 Ni1 117.6(3)
C5 N1 Ni1 117.6(3)
C8 N2 C12 122.1(4)
C8 N2 Ni1 117.9(3)
C12 N2 Ni1 116.7(3)
C15 N3 C7 108.6(4)
C15 N3 C6 108.8(3)
C7 N3 C6 111.3(4)
C15 N3 Ni1 116.7(3)
C7 N3 Ni1 105.3(3)
C6 N3 Ni1 106.1(3)
C16 N4 C14 109.5(4)
C16 N4 C13 108.6(4)
C14 N4 C13 111.2(4)
C16 N4 Ni1 116.4(3)
C14 N4 Ni1 105.8(3)
C13 N4 Ni1 105.2(3)
C17 N5 Ni1 173.1(4)
C19 N6 Ni1 169.6(4)
N1 C1 C2 121.2(4)
N1 C1 C14 114.0(4)
C2 C1 C14 124.8(5)
C1 C2 C3 118.0(5)
C1 C2 H2 121.0
C3 C2 H2 121.0
C4 C3 C2 120.2(5)
C4 C3 H3 119.9
C2 C3 H3 119.9
C5 C4 C3 118.4(4)
C5 C4 H4 120.8
C3 C4 H4 120.8
N1 C5 C4 121.0(4)
N1 C5 C6 113.9(4)
C4 C5 C6 125.1(4)
N3 C6 C5 112.5(4)
N3 C6 H6A 109.1
C5 C6 H6A 109.1
N3 C6 H6B 109.1
C5 C6 H6B 109.1
H6A C6 H6B 107.8
N3 C7 C8 110.7(4)
N3 C7 H7A 109.5
C8 C7 H7A 109.5
N3 C7 H7B 109.5
C8 C7 H7B 109.5
H7A C7 H7B 108.1
N2 C8 C9 120.8(4)
N2 C8 C7 113.7(4)
C9 C8 C7 125.5(4)
C8 C9 C10 118.0(5)
C8 C9 H9 121.0
C10 C9 H9 121.0
C11 C10 C9 121.1(5)
C11 C10 H10 119.4
C9 C10 H10 119.4
C10 C11 C12 117.8(5)
C10 C11 H11 121.1
C12 C11 H11 121.1
N2 C12 C11 120.1(4)
N2 C12 C13 114.2(4)
C11 C12 C13 125.6(4)
N4 C13 C12 111.7(4)
N4 C13 H13A 109.3
C12 C13 H13A 109.3
N4 C13 H13B 109.3
C12 C13 H13B 109.3
H13A C13 H13B 107.9
N4 C14 C1 111.4(4)
N4 C14 H14A 109.3
C1 C14 H14A 109.3
N4 C14 H14B 109.3
C1 C14 H14B 109.3
H14A C14 H14B 108.0
N3 C15 H15A 109.5
N3 C15 H15B 109.5
H15A C15 H15B 109.5
N3 C15 H15C 109.5
H15A C15 H15C 109.5
H15B C15 H15C 109.5
N4 C16 H16A 109.5
N4 C16 H16B 109.5
H16A C16 H16B 109.5
N4 C16 H16C 109.5
H16A C16 H16C 109.5
H16B C16 H16C 109.5
N5 C17 C18 179.1(6)
C17 C18 H18A 109.5
C17 C18 H18B 109.5
H18A C18 H18B 109.5
C17 C18 H18C 109.5
H18A C18 H18C 109.5
H18B C18 H18C 109.5
N6 C19 C20 178.9(6)
C19 C20 H20A 109.5
C19 C20 H20B 109.5
H20A C20 H20B 109.5
C19 C20 H20C 109.5
H20A C20 H20C 109.5
H20B C20 H20C 109.5
F6 P1 F2 91.5(2)
F6 P1 F1 90.10(19)
F2 P1 F1 91.6(2)
F6 P1 F5 179.3(2)
F2 P1 F5 88.8(2)
F1 P1 F5 89.23(18)
F6 P1 F4 90.43(19)
F2 P1 F4 177.6(2)
F1 P1 F4 89.82(19)
F5 P1 F4 89.30(19)
F6 P1 F3 90.13(18)
F2 P1 F3 89.2(2)
F1 P1 F3 179.2(2)
F5 P1 F3 90.53(18)
F4 P1 F3 89.36(19)
F11 P2 F7 92.7(3)
F11 P2 F12 174.6(3)
F7 P2 F12 91.9(2)
F11 P2 F9 86.1(3)
F7 P2 F9 178.2(3)
F12 P2 F9 89.4(3)
F11 P2 F8 94.3(3)
F7 P2 F8 91.4(2)
F12 P2 F8 88.6(3)
F9 P2 F8 87.4(2)
F11 P2 F10 89.7(3)
F7 P2 F10 91.4(2)
F12 P2 F10 87.2(3)
F9 P2 F10 90.0(2)
F8 P2 F10 175.1(3)

loop_
_geom_bond_atom_site_label_1
_geom_bond_atom_site_label_2
_geom_bond_distance
Ni1 N2 2.011(4)
Ni1 N1 2.014(4)
Ni1 N5 2.051(4)
Ni1 N6 2.058(4)
Ni1 N4 2.179(4)
Ni1 N3 2.186(4)
N1 C1 1.329(6)
N1 C5 1.347(6)
N2 C8 1.326(6)
N2 C12 1.332(6)
N3 C15 1.478(6)
N3 C7 1.492(6)
N3 C6 1.496(6)
N4 C16 1.485(6)
N4 C14 1.489(6)
N4 C13 1.494(6)
N5 C17 1.116(6)
N6 C19 1.130(6)
C1 C2 1.383(7)
C1 C14 1.497(7)
C2 C3 1.397(7)
C2 H2 0.9500
C3 C4 1.386(7)
C3 H3 0.9500
C4 C5 1.377(7)
C4 H4 0.9500
C5 C6 1.501(6)
C6 H6A 0.9900
C6 H6B 0.9900
C7 C8 1.515(6)
C7 H7A 0.9900
C7 H7B 0.9900
C8 C9 1.374(7)
C9 C10 1.379(7)
C9 H9 0.9500
C10 C11 1.377(7)
C10 H10 0.9500
C11 C12 1.389(7)
C11 H11 0.9500
C12 C13 1.496(7)
C13 H13A 0.9900
C13 H13B 0.9900
C14 H14A 0.9900
C14 H14B 0.9900
C15 H15A 0.9800
C15 H15B 0.9800
C15 H15C 0.9800
C16 H16A 0.9800
C16 H16B 0.9800
C16 H16C 0.9800
C17 C18 1.472(7)
C18 H18A 0.9800
C18 H18B 0.9800
C18 H18C 0.9800
C19 C20 1.464(7)
C20 H20A 0.9800
C20 H20B 0.9800
C20 H20C 0.9800
P1 F6 1.575(3)
P1 F2 1.579(3)
P1 F1 1.590(3)
P1 F5 1.592(3)
P1 F4 1.595(3)
P1 F3 1.598(3)
P2 F11 1.531(5)
P2 F7 1.554(3)
P2 F12 1.577(5)
P2 F9 1.584(5)
P2 F8 1.584(4)
P2 F10 1.596(4)

loop_
_geom_hbond_atom_site_label_D
_geom_hbond_atom_site_label_H
_geom_hbond_atom_site_label_A
_geom_hbond_distance_DH
_geom_hbond_distance_HA
_geom_hbond_distance_DA
_geom_hbond_angle_DHA
_geom_hbond_site_symmetry_A
C4 H4 F5 0.95 2.52 3.189(6) 127.6 4_666
C6 H6A F7 0.99 2.48 3.417(6) 157.1 3_767
C6 H6B F6 0.99 2.38 3.353(6) 168.2 3_766
C7 H7B F12 0.99 2.44 3.375(7) 156.8 3_767
C9 H9 F8 0.95 2.50 3.290(6) 140.5 3_767
C11 H11 F4 0.95 2.54 3.126(6) 119.7 2_646
C13 H13A F5 0.99 2.40 3.303(6) 151.4 4_566
C13 H13B F7 0.99 2.47 3.174(6) 127.5 3_667
C14 H14A F8 0.99 2.35 3.305(6) 161.0 2_646
C15 H15C F9 0.98 2.27 3.234(7) 165.7 .
C18 H18B F4 0.98 2.55 3.211(6) 125.1 .
C18 H18B F4 0.98 2.52 3.441(7) 155.8 3_766
C20 H20A F2 0.98 2.33 3.145(7) 140.5 3_666
C20 H20B F9 0.98 2.44 3.062(8) 120.8 .
C20 H20B F10 0.98 2.45 3.198(7) 132.9 .
C20 H20C F12 0.98 2.54 3.447(8) 153.2 3_667

loop_
_geom_torsion_atom_site_label_1
_geom_torsion_atom_site_label_2
_geom_torsion_atom_site_label_3
_geom_torsion_atom_site_label_4
_geom_torsion
C5 N1 C1 C2 -2.1(7)
Ni1 N1 C1 C2 -160.2(4)
C5 N1 C1 C14 178.9(4)
Ni1 N1 C1 C14 20.9(5)
N1 C1 C2 C3 0.7(7)
C14 C1 C2 C3 179.6(5)
C1 C2 C3 C4 1.1(8)
C2 C3 C4 C5 -1.5(7)
C1 N1 C5 C4 1.6(7)
Ni1 N1 C5 C4 159.7(3)
C1 N1 C5 C6 -178.8(4)
Ni1 N1 C5 C6 -20.8(5)
C3 C4 C5 N1 0.2(7)
C3 C4 C5 C6 -179.3(5)
C15 N3 C6 C5 -154.9(4)
C7 N3 C6 C5 85.5(5)
Ni1 N3 C6 C5 -28.5(4)
N1 C5 C6 N3 33.7(5)
C4 C5 C6 N3 -146.8(4)
C15 N3 C7 C8 159.9(4)
C6 N3 C7 C8 -80.4(4)
Ni1 N3 C7 C8 34.2(4)
C12 N2 C8 C9 -1.9(7)
Ni1 N2 C8 C9 -160.9(4)
C12 N2 C8 C7 179.1(4)
Ni1 N2 C8 C7 20.1(5)
N3 C7 C8 N2 -37.5(5)
N3 C7 C8 C9 143.6(5)
N2 C8 C9 C10 1.0(7)
C7 C8 C9 C10 179.9(5)
C8 C9 C10 C11 1.3(8)
C9 C10 C11 C12 -2.7(8)
C8 N2 C12 C11 0.5(7)
Ni1 N2 C12 C11 159.6(4)
C8 N2 C12 C13 178.2(4)
Ni1 N2 C12 C13 -22.7(5)
C10 C11 C12 N2 1.8(8)
C10 C11 C12 C13 -175.6(5)
C16 N4 C13 C12 -156.8(4)
C14 N4 C13 C12 82.6(5)
Ni1 N4 C13 C12 -31.4(4)
N2 C12 C13 N4 37.3(6)
C11 C12 C13 N4 -145.2(5)
C16 N4 C14 C1 158.5(4)
C13 N4 C14 C1 -81.5(5)
Ni1 N4 C14 C1 32.2(4)
N1 C1 C14 N4 -36.4(6)
C2 C1 C14 N4 144.6(5)
